data_4312359
loop_
_publ_author_name
' Takashi Yoshimura '
' Keisuke Umakoshi '
' Yoichi Sasaki '

_publ_contact_author_address
;
        Division of Chemistry
    Graduate School of Science
    Hokkaido University
    Kita-ku, Sapporo 060-0810
    Japan
;
_publ_contact_author_email ' ysasaki@sci.hokudai.ac.jp '
_publ_contact_author_fax ' +81-11-706-3817 '
_publ_contact_author_name ' Prof. Yoichi Sasaki'
_publ_contact_author_phone ' +81-11-706-3447 '
_publ_section_title
;
 Structural Studies on the Stepwise Chelating Processes of Bidentate
 2-(Aminomethyl)pyridine and Tridentate Bis(2-pyridylmethyl)amine toward
 an Acetate-Bridged Dirhodium(II) Center
;
_journal_name_full 'Inorganic Chemistry'
_journal_page_first 7106
_journal_page_last 7115
_journal_paper_doi 10.1021/ic030093w
_journal_volume 42
_journal_year 2003
_chemical_formula_moiety 'C38 H32 Cl2 N6 O8 Rh2 '
_chemical_formula_sum 'C38 H32 Cl2 N6 O8 Rh2'
_chemical_formula_weight 977.42
_space_group_IT_number 2
_symmetry_cell_setting triclinic
_symmetry_Int_Tables_number 2
_symmetry_space_group_name_Hall '-P 1'
_symmetry_space_group_name_H-M 'P -1'
_cell_angle_alpha 97.98(1)
_cell_angle_beta 112.78(1)
_cell_angle_gamma 72.63(1)
_cell_formula_units_Z 1
_cell_length_a 9.652(2)
_cell_length_b 14.198(2)
_cell_length_c 8.013(1)
_cell_measurement_reflns_used 25
_cell_measurement_temperature 296.2
_cell_measurement_theta_max 14.9
_cell_measurement_theta_min 12.5
_cell_volume 965.9(3)
_computing_cell_refinement 'MSC/AFC Diffractometer Control'
_computing_data_collection 'MSC/AFC Diffractometer Control'
_computing_data_reduction teXsan
_computing_molecular_graphics ORTEP
_computing_publication_material teXsan
_computing_structure_refinement teXsan
_computing_structure_solution SAPI91
_diffrn_ambient_temperature 296.2
_diffrn_measurement_device 'Rigaku AFC5R'
_diffrn_measurement_method '\w/2\q scans'
_diffrn_orient_matrix_UB_11 0.03424
_diffrn_orient_matrix_UB_12 0.05893
_diffrn_orient_matrix_UB_13 -0.00596
_diffrn_orient_matrix_UB_21 -0.08718
_diffrn_orient_matrix_UB_22 0.01680
_diffrn_orient_matrix_UB_23 -0.11936
_diffrn_orient_matrix_UB_31 -0.06950
_diffrn_orient_matrix_UB_32 0.04116
_diffrn_orient_matrix_UB_33 0.06365
_diffrn_radiation_detector 'scintillation counter'
_diffrn_radiation_monochromator graphite
_diffrn_radiation_source 'Rigaku rotating anode'
_diffrn_radiation_type 'Mo K\a'
_diffrn_radiation_wavelength 0.71069
_diffrn_reflns_av_R_equivalents 0.022
_diffrn_reflns_av_sigmaI/netI 0.000
_diffrn_reflns_limit_h_max 11
_diffrn_reflns_limit_h_min -12
_diffrn_reflns_limit_k_max 17
_diffrn_reflns_limit_k_min -17
_diffrn_reflns_limit_l_max 10
_diffrn_reflns_limit_l_min 0
_diffrn_reflns_number 4761
_diffrn_reflns_reduction_process 'Lp corrections applied'
_diffrn_reflns_theta_max 27.5
_diffrn_reflns_theta_min 2.5
_diffrn_standards_decay_% 0.44
_diffrn_standards_interval_count 150
_diffrn_standards_number 3
_exptl_absorpt_coefficient_mu 1.038
_exptl_absorpt_correction_type none
_exptl_crystal_colour purple
_exptl_crystal_density_diffrn 1.680
_exptl_crystal_density_meas ?
_exptl_crystal_description rhombic
_exptl_crystal_F_000 490.00
_exptl_crystal_size_max 0.30
_exptl_crystal_size_mid 0.25
_exptl_crystal_size_min 0.05
_refine_diff_density_max 1.81
_refine_diff_density_min -0.88
_refine_ls_extinction_method none
_refine_ls_goodness_of_fit_obs 4.041
_refine_ls_hydrogen_treatment 'H atoms riding with U(H) = 1.2Ueq(C)'
_refine_ls_matrix_type full
_refine_ls_number_constraints 0
_refine_ls_number_parameters 252
_refine_ls_number_reflns 3810
_refine_ls_number_restraints 0
_refine_ls_R_factor_obs 0.0499
_refine_ls_shift/esd_max 0.0010
_refine_ls_shift/esd_mean 0.0000
_refine_ls_structure_factor_coef F
_refine_ls_weighting_details 'w = 1/[\s^2^(Fo) + 0.000004|Fo|^2^]'
_refine_ls_weighting_scheme calc
_refine_ls_wR_factor_obs 0.0586
_reflns_number_observed 3810
_reflns_number_total 4442
_reflns_observed_criterion I>2.0sigma(I)
_cod_data_source_file ic030093w_1.cif
_cod_data_source_block '[Rh2(OAc)4(Cl-tpy)2]'
_cod_depositor_comments
;
The following automatic conversions were performed:

'_exptl_crystal_density_meas' value 'not measured' was changed to '?'
- the value is perceived as not measured.

Automatic conversion script
Id: cif_fix_values 3008 2015-01-20 13:52:24Z robertas 

The following automatic conversions were performed:

'_refine_ls_weighting_scheme' value 'w = 1/[\s^2^(Fo) +
0.000004|Fo|^2^]' was changed to 'calc'. New tag
'_refine_ls_weighting_details' was created. The value of the new tag
was set to 'w = 1/[\s^2^(Fo) + 0.000004|Fo|^2^]'.

Automatic conversion script
Id: cif_fix_values 3143 2015-03-26 13:38:13Z robertas 
;
_cod_original_cell_volume 966.0(3)
_cod_original_sg_symbol_H-M 'P -1 '
_cod_original_formula_sum 'C38 H32 Cl2 N6 O8 Rh2 '
_cod_database_code 4312359

loop_
_symmetry_equiv_pos_as_xyz
x,y,z
-x,-y,-z

loop_
_atom_site_aniso_label
_atom_site_aniso_U_11
_atom_site_aniso_U_22
_atom_site_aniso_U_33
_atom_site_aniso_U_12
_atom_site_aniso_U_13
_atom_site_aniso_U_23
Rh1 0.0180(2) 0.0196(2) 0.0246(2) -0.0023(2) 0.0094(2) 0.0006(2)
Cl1 0.047(1) 0.048(1) 0.062(2) -0.011(1) 0.007(1) -0.018(1)
O1 0.030(3) 0.024(3) 0.027(3) -0.009(2) 0.009(2) -0.004(2)
O2 0.032(3) 0.030(3) 0.023(3) -0.008(2) 0.010(2) 0.001(2)
O3 0.022(2) 0.026(3) 0.043(3) -0.003(2) 0.016(2) 0.005(2)
O4 0.021(2) 0.023(2) 0.037(3) 0.001(2) 0.013(2) 0.003(2)
N1 0.027(3) 0.023(3) 0.033(3) -0.005(2) 0.014(3) 0.000(3)
N2 0.030(3) 0.028(3) 0.036(4) -0.002(3) 0.009(3) 0.003(3)
N3 0.033(4) 0.039(4) 0.059(5) 0.003(3) 0.014(3) -0.004(3)
C1 0.018(3) 0.033(4) 0.030(4) -0.002(3) 0.011(3) -0.001(3)
C2 0.055(5) 0.047(5) 0.022(4) -0.022(4) 0.013(4) -0.010(3)
C3 0.024(4) 0.028(4) 0.026(4) -0.003(3) 0.012(3) -0.004(3)
C4 0.017(4) 0.041(5) 0.071(6) 0.002(3) 0.022(4) 0.008(4)
C11 0.024(4) 0.030(4) 0.048(5) -0.004(3) 0.012(3) 0.004(3)
C12 0.028(4) 0.034(4) 0.071(6) -0.011(3) 0.017(4) -0.002(4)
C13 0.045(5) 0.030(4) 0.079(7) -0.014(4) 0.026(5) 0.001(4)
C14 0.040(5) 0.028(4) 0.058(6) -0.003(4) 0.016(4) 0.012(4)
C15 0.029(4) 0.029(4) 0.034(4) -0.001(3) 0.016(3) 0.003(3)
C21 0.026(4) 0.031(4) 0.027(4) -0.002(3) 0.007(3) 0.007(3)
C22 0.032(4) 0.029(4) 0.027(4) 0.003(3) 0.009(3) 0.005(3)
C23 0.037(4) 0.032(4) 0.027(4) -0.004(3) 0.005(3) 0.001(3)
C24 0.027(4) 0.042(5) 0.037(4) -0.003(3) 0.005(3) 0.005(4)
C25 0.033(4) 0.027(4) 0.037(4) -0.001(3) 0.011(3) 0.005(3)
C31 0.033(4) 0.029(4) 0.044(5) 0.000(3) 0.013(4) 0.005(4)
C32 0.041(5) 0.039(5) 0.095(8) -0.005(4) 0.022(5) -0.013(5)
C33 0.068(7) 0.037(5) 0.092(8) -0.008(5) 0.026(6) -0.019(5)
C34 0.057(6) 0.037(5) 0.068(7) 0.012(4) 0.031(5) 0.005(5)
C35 0.037(5) 0.051(6) 0.071(7) 0.007(4) 0.019(5) 0.004(5)

loop_
_atom_site_label
_atom_site_fract_x
_atom_site_fract_y
_atom_site_fract_z
_atom_site_U_iso_or_equiv
_atom_site_thermal_displace_type
_atom_site_calc_flag
_atom_site_calc_attached_atom
_atom_site_occupancy
_atom_site_refinement_flags
Rh1 0.99968(6) 0.07636(4) 0.45087(8) 0.0207(1) Uani d . 1.00 .
Cl1 0.4877(3) 0.1360(2) -0.1003(3) 0.0582(7) Uani d . 1.00 .
O1 1.0728(5) 0.1227(3) 0.7145(6) 0.028(1) Uani d . 1.00 .
O2 0.9287(5) 0.0182(3) 0.1930(6) 0.028(1) Uani d . 1.00 .
O3 1.2274(5) 0.0131(3) 0.4795(6) 0.029(1) Uani d . 1.00 .
O4 0.7742(5) 0.1297(3) 0.4324(6) 0.027(1) Uani d . 1.00 .
N1 1.0179(6) 0.2279(4) 0.3841(8) 0.027(2) Uani d . 1.00 .
N2 0.6416(7) 0.3940(4) 0.2283(8) 0.033(2) Uani d . 1.00 .
N3 0.2280(7) 0.4955(5) 0.1022(9) 0.048(2) Uani d . 1.00 .
C1 1.0922(7) 0.0669(5) 0.8352(9) 0.027(2) Uani d . 1.00 .
C2 1.1462(9) 0.1053(6) 1.0301(9) 0.041(2) Uani d . 1.00 .
C3 1.2920(8) -0.0741(5) 0.5355(9) 0.027(2) Uani d . 1.00 .
C4 1.4648(8) -0.1146(6) 0.568(1) 0.043(2) Uani d . 1.00 .
C11 1.1650(8) 0.2325(5) 0.475(1) 0.034(2) Uani d . 1.00 .
C12 1.2141(9) 0.3158(6) 0.490(1) 0.043(2) Uani d . 1.00 .
C13 1.1078(10) 0.3996(6) 0.408(1) 0.049(3) Uani d . 1.00 .
C14 0.9560(9) 0.3977(5) 0.316(1) 0.042(2) Uani d . 1.00 .
C15 0.9117(8) 0.3119(5) 0.3055(10) 0.030(2) Uani d . 1.00 .
C21 0.7463(8) 0.3110(5) 0.2071(9) 0.029(2) Uani d . 1.00 .
C22 0.7032(8) 0.2314(5) 0.1035(9) 0.032(2) Uani d . 1.00 .
C23 0.5468(9) 0.2370(5) 0.0223(9) 0.035(2) Uani d . 1.00 .
C24 0.4373(8) 0.3212(6) 0.045(1) 0.038(2) Uani d . 1.00 .
C25 0.4910(8) 0.3983(5) 0.149(1) 0.034(2) Uani d . 1.00 .
C31 0.3787(9) 0.4905(5) 0.183(1) 0.037(2) Uani d . 1.00 .
C32 0.4321(10) 0.5632(6) 0.299(1) 0.061(3) Uani d . 1.00 .
C33 0.325(1) 0.6448(7) 0.332(1) 0.069(3) Uani d . 1.00 .
C34 0.171(1) 0.6516(6) 0.249(1) 0.056(3) Uani d . 1.00 .
C35 0.1278(10) 0.5769(7) 0.136(1) 0.057(3) Uani d . 1.00 .
H1 1.2401 0.1739 0.5337 0.0445 Uiso calc . 1.00 .
H2 1.3215 0.3147 0.5519 0.0527 Uiso calc . 1.00 .
H3 1.1392 0.4591 0.4169 0.0601 Uiso calc . 1.00 .
H4 0.8783 0.4553 0.2554 0.0523 Uiso calc . 1.00 .
H5 0.7799 0.1735 0.0868 0.0389 Uiso calc . 1.00 .
H6 0.3272 0.3262 -0.0102 0.0474 Uiso calc . 1.00 .
H7 0.5421 0.5589 0.3503 0.0757 Uiso calc . 1.00 .
H8 0.3586 0.6975 0.4145 0.0840 Uiso calc . 1.00 .
H9 0.0952 0.7086 0.2704 0.0664 Uiso calc . 1.00 .
H10 0.0183 0.5836 0.0770 0.0726 Uiso calc . 1.00 .

loop_
_atom_type_symbol
_atom_type_oxidation_number
_atom_type_number_in_cell
_atom_type_scat_dispersion_real
_atom_type_scat_dispersion_imag
_atom_type_scat_source
C 0 38 0.003 0.002
;International Tables for Crystallography
(1992, Vol. C, Tables 4.2.6.8 and 6.1.1.1)
;
H 0 32 0.000 0.000
;International Tables for Crystallography
(1992, Vol. C, Table 6.1.1.2)
;
O 0 8 0.011 0.006
;International Tables for Crystallography
(1992, Vol. C, Tables 4.2.6.8 and 6.1.1.1)
;
N 0 6 0.006 0.003
;International Tables for Crystallography
(1992, Vol. C, Tables 4.2.6.8 and 6.1.1.1)
;
Cl 0 2 0.148 0.159
;International Tables for Crystallography
(1992, Vol. C, Tables 4.2.6.8 and 6.1.1.1)
;
Rh 0 2 -1.118 0.919
;International Tables for Crystallography
(1992, Vol. C, Tables 4.2.6.8 and 6.1.1.1)
;

loop_
_geom_angle_atom_site_label_1
_geom_angle_atom_site_label_2
_geom_angle_atom_site_label_3
_geom_angle
_geom_angle_site_symmetry_1
_geom_angle_site_symmetry_2
_geom_angle_site_symmetry_3
_geom_angle_publ_flag
RH1 RH1 O1 88.5(1) 2_756 1_555 1_555 yes
RH1 RH1 O2 86.7(1) 2_756 1_555 1_555 yes
RH1 RH1 O3 87.5(1) 2_756 1_555 1_555 yes
RH1 RH1 O4 87.9(1) 2_756 1_555 1_555 yes
RH1 RH1 N1 174.2(1) 2_756 1_555 1_555 yes
O1 RH1 O2 175.1(2) 1_555 1_555 1_555 yes
O1 RH1 O3 89.0(2) 1_555 1_555 1_555 yes
O1 RH1 O4 90.1(2) 1_555 1_555 1_555 yes
O1 RH1 N1 86.2(2) 1_555 1_555 1_555 yes
O2 RH1 O3 90.1(2) 1_555 1_555 1_555 yes
O2 RH1 O4 90.4(2) 1_555 1_555 1_555 yes
O2 RH1 N1 98.6(2) 1_555 1_555 1_555 yes
O3 RH1 O4 175.4(2) 1_555 1_555 1_555 yes
O3 RH1 N1 90.0(2) 1_555 1_555 1_555 yes
O4 RH1 N1 94.5(2) 1_555 1_555 1_555 yes
RH1 O1 C1 119.3(4) 1_555 1_555 1_555 no
RH1 O2 C1 120.5(4) 1_555 1_555 2_756 no
RH1 O3 C3 119.2(4) 1_555 1_555 1_555 no
RH1 O4 C3 119.6(4) 1_555 1_555 2_756 no
RH1 N1 C11 107.5(4) 1_555 1_555 1_555 no
RH1 N1 C15 134.2(5) 1_555 1_555 1_555 no
C11 N1 C15 117.1(6) 1_555 1_555 1_555 no
C21 N2 C25 118.5(6) 1_555 1_555 1_555 no
C31 N3 C35 116.9(7) 1_555 1_555 1_555 no
O1 C1 O2 125.1(6) 1_555 1_555 2_756 no
O1 C1 C2 117.2(6) 1_555 1_555 1_555 no
O2 C1 C2 117.8(6) 2_756 1_555 1_555 no
O3 C3 O4 125.6(6) 1_555 1_555 2_756 no
O3 C3 C4 117.0(6) 1_555 1_555 1_555 no
O4 C3 C4 117.4(6) 2_756 1_555 1_555 no
N1 C11 C12 124.0(7) 1_555 1_555 1_555 no
N1 C11 H1 117.6(7) 1_555 1_555 1_555 no
C12 C11 H1 118.4(7) 1_555 1_555 1_555 no
C11 C12 C13 118.8(7) 1_555 1_555 1_555 no
C11 C12 H2 120.8(8) 1_555 1_555 1_555 no
C13 C12 H2 120.3(8) 1_555 1_555 1_555 no
C12 C13 C14 118.6(7) 1_555 1_555 1_555 no
C12 C13 H3 120.4(8) 1_555 1_555 1_555 no
C14 C13 H3 121.0(8) 1_555 1_555 1_555 no
C13 C14 C15 120.5(7) 1_555 1_555 1_555 no
C13 C14 H4 120.8(8) 1_555 1_555 1_555 no
C15 C14 H4 118.7(8) 1_555 1_555 1_555 no
N1 C15 C14 120.9(7) 1_555 1_555 1_555 no
N1 C15 C21 119.0(6) 1_555 1_555 1_555 no
C14 C15 C21 120.0(6) 1_555 1_555 1_555 no
N2 C21 C15 114.7(6) 1_555 1_555 1_555 no
N2 C21 C22 122.5(6) 1_555 1_555 1_555 no
C15 C21 C22 122.8(6) 1_555 1_555 1_555 no
C21 C22 C23 118.2(6) 1_555 1_555 1_555 no
C21 C22 H5 121.2(7) 1_555 1_555 1_555 no
C23 C22 H5 120.6(7) 1_555 1_555 1_555 no
CL1 C23 C22 119.7(6) 1_555 1_555 1_555 no
CL1 C23 C24 120.1(6) 1_555 1_555 1_555 no
C22 C23 C24 120.2(7) 1_555 1_555 1_555 no
C23 C24 C25 117.7(7) 1_555 1_555 1_555 no
C23 C24 H6 121.3(8) 1_555 1_555 1_555 no
C25 C24 H6 120.9(7) 1_555 1_555 1_555 no
N2 C25 C24 122.8(6) 1_555 1_555 1_555 no
N2 C25 C31 116.6(7) 1_555 1_555 1_555 no
C24 C25 C31 120.5(7) 1_555 1_555 1_555 no
N3 C31 C25 116.8(7) 1_555 1_555 1_555 no
N3 C31 C32 122.6(7) 1_555 1_555 1_555 no
C25 C31 C32 120.5(7) 1_555 1_555 1_555 no
C31 C32 C33 118.6(8) 1_555 1_555 1_555 no
C31 C32 H7 120.4(8) 1_555 1_555 1_555 no
C33 C32 H7 120.9(9) 1_555 1_555 1_555 no
C32 C33 C34 119.5(9) 1_555 1_555 1_555 no
C32 C33 H8 120(1) 1_555 1_555 1_555 no
C34 C33 H8 119.6(9) 1_555 1_555 1_555 no
C33 C34 C35 118.3(8) 1_555 1_555 1_555 no
C33 C34 H9 120(1) 1_555 1_555 1_555 no
C35 C34 H9 121(1) 1_555 1_555 1_555 no
N3 C35 C34 124.1(8) 1_555 1_555 1_555 no
N3 C35 H10 118.8(9) 1_555 1_555 1_555 no
C34 C35 H10 117.1(9) 1_555 1_555 1_555 no

loop_
_geom_bond_atom_site_label_1
_geom_bond_atom_site_label_2
_geom_bond_distance
_geom_bond_site_symmetry_1
_geom_bond_site_symmetry_2
_geom_bond_publ_flag
RH1 RH1 2.405(1) 1_555 2_756 yes
RH1 O1 2.032(4) 1_555 1_555 yes
RH1 O2 2.046(4) 1_555 1_555 yes
RH1 O3 2.045(4) 1_555 1_555 yes
RH1 O4 2.032(4) 1_555 1_555 yes
RH1 N1 2.359(6) 1_555 1_555 yes
CL1 C23 1.735(7) 1_555 1_555 no
O1 C1 1.258(8) 1_555 1_555 no
O2 C1 1.259(8) 1_555 2_756 no
O3 C3 1.265(8) 1_555 1_555 no
O4 C3 1.257(8) 1_555 2_756 no
N1 C11 1.339(8) 1_555 1_555 no
N1 C15 1.360(8) 1_555 1_555 no
N2 C21 1.344(8) 1_555 1_555 no
N2 C25 1.328(9) 1_555 1_555 no
N3 C31 1.327(9) 1_555 1_555 no
N3 C35 1.339(9) 1_555 1_555 no
C1 C2 1.520(9) 1_555 1_555 no
C3 C4 1.521(9) 1_555 1_555 no
C11 C12 1.374(10) 1_555 1_555 no
C11 H1 0.962 1_555 1_555 no
C12 C13 1.37(1) 1_555 1_555 no
C12 H2 0.957 1_555 1_555 no
C13 C14 1.37(1) 1_555 1_555 no
C13 H3 0.964 1_555 1_555 no
C14 C15 1.388(10) 1_555 1_555 no
C14 H4 0.964 1_555 1_555 no
C15 C21 1.485(9) 1_555 1_555 no
C21 C22 1.376(10) 1_555 1_555 no
C22 C23 1.374(10) 1_555 1_555 no
C22 H5 0.962 1_555 1_555 no
C23 C24 1.383(10) 1_555 1_555 no
C24 C25 1.38(1) 1_555 1_555 no
C24 H6 0.964 1_555 1_555 no
C25 C31 1.499(9) 1_555 1_555 no
C31 C32 1.37(1) 1_555 1_555 no
C32 C33 1.38(1) 1_555 1_555 no
C32 H7 0.965 1_555 1_555 no
C33 C34 1.35(1) 1_555 1_555 no
C33 H8 0.972 1_555 1_555 no
C34 C35 1.35(1) 1_555 1_555 no
C34 H9 0.962 1_555 1_555 no
C35 H10 0.957 1_555 1_555 no
